data_2241859
loop_
_publ_author_name
'Hamamci Alisir, Sevim'
'Dege, Necmi'

_publ_contact_author
;
Hamamci Alisir, Sevim
Ondokuz May\?is University
Faculty of Engineering
Department of Materials Science and Engineering
55139 Samsun
Turkey
;
_publ_section_title
;
 Crystal structure of a mixed-ligand silver(I) complex of the
 non-steroidal anti-inflammatory drug diclofenac and pyrimidine
;
_journal_coeditor_code ZS2370
_journal_issue 10
_journal_name_full 'Acta Crystallographica Section E'
_journal_page_first 1475
_journal_page_last 1479
_journal_paper_doi 10.1107/S2056989016014730
_journal_volume 72
_journal_year 2016
_chemical_formula_iupac '[Ag (C14 H10 Cl2 N1 O2) (C4 H4 N2)]'
_chemical_formula_moiety 'C18 H14 Ag Cl2 N3 O2'
_chemical_formula_sum 'C18 H14 Ag Cl2 N3 O2'
_chemical_formula_weight 483.09
_chemical_name_systematic
Poly[{\m~2~-2-[2-(2,6-dichloroanilino)phenyl]acetato-\k^2^<i>O</i>:<i>O</i>'}(\m~2~-pyrimidine-\k^2^<i>N</i>^1^:<i>N</i>^3^)silver(I)]
_space_group_crystal_system monoclinic
_space_group_IT_number 14
_space_group_name_Hall '-P 2ybc'
_space_group_name_H-M_alt 'P 1 21/c 1'
_symmetry_space_group_name_Hall '-P 2ybc'
_symmetry_space_group_name_H-M 'P 1 21/c 1'
_atom_sites_solution_hydrogens geom
_audit_creation_method SHELXL-2014
_cell_angle_alpha 90
_cell_angle_beta 105.644(3)
_cell_angle_gamma 90
_cell_formula_units_Z 4
_cell_length_a 18.5886(4)
_cell_length_b 9.3071(4)
_cell_length_c 10.6646(8)
_cell_measurement_reflns_used 13681
_cell_measurement_temperature 293(2)
_cell_measurement_theta_max 29.12
_cell_measurement_theta_min 2.00
_cell_volume 1776.69(16)
_computing_cell_refinement
;
X-AREA (Stoe & Cie, 2002)
;
_computing_data_collection
;
X-AREA (Stoe & Cie, 2002)
;
_computing_data_reduction
;
X-RED32 (Stoe & Cie, 2002)
;
_computing_molecular_graphics
;
ORTEP-3 for Windows (Farrugia, 2012)
;
_computing_publication_material
;
SHELXTL (Sheldrick, 2008)
;
_computing_structure_refinement
;
SHELXL2014 (Sheldrick, 2015)
;
_computing_structure_solution
;
SHELXS97 (Sheldrick, 2008) within WinGX (Farrugia, 2012)
;
_diffrn_ambient_temperature 293
_diffrn_measured_fraction_theta_full 0.998
_diffrn_measured_fraction_theta_max 0.993
_diffrn_measurement_device_type 'Stoe IPDS2'
_diffrn_measurement_method '\w-scan rotation method'
_diffrn_radiation_type MoK\a
_diffrn_radiation_wavelength 0.71073
_diffrn_reflns_av_R_equivalents 0.0875
_diffrn_reflns_limit_h_max 24
_diffrn_reflns_limit_h_min -24
_diffrn_reflns_limit_k_max 12
_diffrn_reflns_limit_k_min -12
_diffrn_reflns_limit_l_max 14
_diffrn_reflns_limit_l_min -14
_diffrn_reflns_number 13090
_diffrn_reflns_theta_full 25.242
_diffrn_reflns_theta_max 28.652
_diffrn_reflns_theta_min 2.276
_exptl_absorpt_coefficient_mu 1.453
_exptl_absorpt_correction_T_max 0.6927
_exptl_absorpt_correction_T_min 0.4714
_exptl_absorpt_correction_type integration
_exptl_absorpt_process_details
;
(X-RED32; Stoe & Cie, 2002)
;
_exptl_crystal_colour colorless
_exptl_crystal_density_diffrn 1.806
_exptl_crystal_description prism
_exptl_crystal_F_000 960
_exptl_crystal_size_max 0.60
_exptl_crystal_size_mid 0.46
_exptl_crystal_size_min 0.27
_refine_diff_density_max 0.574
_refine_diff_density_min -1.141
_refine_ls_extinction_coef 0.0206(11)
_refine_ls_extinction_expression Fc^*^=kFc[1+0.001xFc^2^\l^3^/sin(2\q)]^-1/4^
_refine_ls_extinction_method
;
SHELXL2014 (Sheldrick, 2015)
;
_refine_ls_goodness_of_fit_ref 1.042
_refine_ls_hydrogen_treatment constr
_refine_ls_matrix_type full
_refine_ls_number_parameters 236
_refine_ls_number_reflns 4538
_refine_ls_number_restraints 0
_refine_ls_restrained_S_all 1.042
_refine_ls_R_factor_all 0.0514
_refine_ls_R_factor_gt 0.0394
_refine_ls_shift/su_max 0.001
_refine_ls_shift/su_mean 0.000
_refine_ls_structure_factor_coef Fsqd
_refine_ls_weighting_details 'w=1/[\s^2^(Fo^2^)+(0.0488P)^2^] where P=(Fo^2^+2Fc^2^)/3'
_refine_ls_weighting_scheme calc
_refine_ls_wR_factor_gt 0.0899
_refine_ls_wR_factor_ref 0.0949
_reflns_number_gt 3672
_reflns_number_total 4538
_reflns_threshold_expression 'I > 2\s(I)'
_cod_data_source_file zs2370sup1.cif
_cod_data_source_block I
_cod_database_code 2241859
_shelx_space_group_comment
;
The symmetry employed for this shelxl refinement is uniquely defined
by the following loop, which should always be used as a source of
symmetry information in preference to the above space-group names.
They are only intended as comments.
;
_shelxl_version_number 2.014

loop_
_space_group_symop_operation_xyz
'x, y, z'
'-x, y+1/2, -z+1/2'
'-x, -y, -z'
'x, -y-1/2, z-1/2'

loop_
_atom_site_type_symbol
_atom_site_label
_atom_site_fract_x
_atom_site_fract_y
_atom_site_fract_z
_atom_site_U_iso_or_equiv
_atom_site_adp_type
_atom_site_calc_flag
_atom_site_occupancy
C C1 0.17222(14) 0.3200(3) 0.6246(3) 0.0419(6) Uani d 1
C C2 0.12206(16) 0.2364(3) 0.5353(3) 0.0496(7) Uani d 1
H H2 0.1387 0.1695 0.4847 0.060 Uiso calc 1
C C3 0.04629(16) 0.2541(4) 0.5223(4) 0.0546(8) Uani d 1
H H3 0.0116 0.2009 0.4607 0.065 Uiso calc 1
C C4 0.02263(15) 0.3495(4) 0.5995(3) 0.0505(7) Uani d 1
H H4 -0.0282 0.3603 0.5912 0.061 Uiso calc 1
C C5 0.07381(14) 0.4302(3) 0.6904(3) 0.0406(6) Uani d 1
C C6 0.15110(13) 0.4220(3) 0.7029(3) 0.0381(5) Uani d 1
C C7 0.19762(12) 0.6542(3) 0.8068(3) 0.0377(5) Uani d 1
C C8 0.15520(14) 0.7377(3) 0.7067(3) 0.0451(6) Uani d 1
H H8 0.1312 0.6953 0.6275 0.054 Uiso calc 1
C C9 0.14820(16) 0.8839(4) 0.7235(4) 0.0529(8) Uani d 1
H H9 0.1197 0.9397 0.6558 0.063 Uiso calc 1
C C10 0.18355(17) 0.9463(3) 0.8408(4) 0.0573(9) Uani d 1
H H10 0.1785 1.0443 0.8535 0.069 Uiso calc 1
C C11 0.22657(15) 0.8624(3) 0.9396(4) 0.0501(7) Uani d 1
H H11 0.2502 0.9054 1.0187 0.060 Uiso calc 1
C C12 0.23575(12) 0.7165(3) 0.9249(3) 0.0391(6) Uani d 1
C C13 0.28437(13) 0.6294(4) 1.0340(3) 0.0437(6) Uani d 1
H H13A 0.2575 0.5429 1.0448 0.052 Uiso calc 1
H H13B 0.2930 0.6843 1.1140 0.052 Uiso calc 1
C C14 0.36042(13) 0.5857(3) 1.0147(3) 0.0367(5) Uani d 1
C C15 0.44153(16) 0.3069(3) 0.5812(3) 0.0444(6) Uani d 1
H H15 0.4577 0.2251 0.6310 0.053 Uiso calc 1
C C16 0.40626(15) 0.4123(3) 0.3828(3) 0.0461(6) Uani d 1
H H16 0.3968 0.4080 0.2926 0.055 Uiso calc 1
C C17 0.39630(16) 0.5399(4) 0.4394(3) 0.0489(7) Uani d 1
H H17 0.3807 0.6220 0.3899 0.059 Uiso calc 1
C C18 0.41040(15) 0.5417(3) 0.5740(3) 0.0461(6) Uani d 1
H H18 0.4038 0.6266 0.6154 0.055 Uiso calc 1
Ag Ag1 0.46373(2) 0.43353(3) 0.87652(2) 0.04354(10) Uani d 1
Cl Cl1 0.26694(4) 0.29612(9) 0.63922(10) 0.0610(2) Uani d 1
Cl Cl2 0.03984(4) 0.54045(9) 0.79226(9) 0.05280(19) Uani d 1
N N1 0.20327(12) 0.5025(3) 0.7931(3) 0.0443(5) Uani d 1
H H1 0.2409 0.4588 0.8434 0.053 Uiso calc 1
N N2 0.43318(12) 0.4245(3) 0.6450(2) 0.0425(5) Uani d 1
N N3 0.42916(13) 0.2935(3) 0.4527(2) 0.0457(5) Uani d 1
O O1 0.41252(11) 0.5735(3) 1.1157(2) 0.0586(6) Uani d 1
O O2 0.36494(11) 0.5641(3) 0.9022(2) 0.0590(6) Uani d 1

loop_
_atom_site_aniso_label
_atom_site_aniso_U_11
_atom_site_aniso_U_22
_atom_site_aniso_U_33
_atom_site_aniso_U_12
_atom_site_aniso_U_13
_atom_site_aniso_U_23
C1 0.0374(11) 0.0372(13) 0.0497(15) 0.0009(10) 0.0092(11) 0.0018(13)
C2 0.0522(15) 0.0425(15) 0.0518(17) -0.0023(12) 0.0097(13) -0.0065(14)
C3 0.0458(14) 0.0469(16) 0.063(2) -0.0076(12) 0.0001(13) -0.0057(16)
C4 0.0350(12) 0.0496(17) 0.062(2) -0.0056(11) 0.0045(12) 0.0027(15)
C5 0.0362(11) 0.0378(13) 0.0472(15) 0.0012(10) 0.0104(11) 0.0046(12)
C6 0.0341(10) 0.0344(12) 0.0430(14) 0.0025(9) 0.0055(10) 0.0047(11)
C7 0.0293(10) 0.0376(13) 0.0472(14) 0.0020(9) 0.0119(10) 0.0004(12)
C8 0.0339(11) 0.0495(15) 0.0504(16) 0.0006(11) 0.0090(11) 0.0030(14)
C9 0.0402(13) 0.0480(16) 0.072(2) 0.0062(12) 0.0182(14) 0.0166(17)
C10 0.0468(15) 0.0384(15) 0.089(3) 0.0036(12) 0.0230(16) -0.0026(17)
C11 0.0383(12) 0.0468(16) 0.067(2) -0.0010(11) 0.0167(13) -0.0129(15)
C12 0.0267(10) 0.0422(14) 0.0502(15) 0.0005(9) 0.0135(10) -0.0046(12)
C13 0.0319(11) 0.0561(17) 0.0432(15) 0.0005(11) 0.0102(10) -0.0061(14)
C14 0.0303(10) 0.0338(12) 0.0445(14) 0.0008(9) 0.0074(10) -0.0019(11)
C15 0.0539(14) 0.0419(14) 0.0395(14) 0.0020(12) 0.0159(12) 0.0026(13)
C16 0.0441(13) 0.0577(18) 0.0356(13) -0.0024(12) 0.0094(11) 0.0018(13)
C17 0.0451(13) 0.0503(16) 0.0493(16) 0.0086(12) 0.0096(12) 0.0110(14)
C18 0.0404(12) 0.0432(15) 0.0522(17) 0.0056(11) 0.0084(12) -0.0035(13)
Ag1 0.04020(13) 0.05477(15) 0.03712(13) 0.00513(8) 0.01297(8) -0.00042(10)
Cl1 0.0401(3) 0.0555(4) 0.0877(6) 0.0068(3) 0.0176(3) -0.0087(5)
Cl2 0.0458(3) 0.0534(4) 0.0647(5) 0.0013(3) 0.0243(3) -0.0020(4)
N1 0.0344(10) 0.0402(12) 0.0504(14) 0.0065(9) -0.0019(9) -0.0026(11)
N2 0.0401(10) 0.0500(14) 0.0375(11) 0.0031(9) 0.0104(9) -0.0026(11)
N3 0.0534(13) 0.0460(13) 0.0392(12) -0.0014(10) 0.0149(10) -0.0015(11)
O1 0.0334(9) 0.0967(19) 0.0426(11) 0.0109(10) 0.0049(8) 0.0071(12)
O2 0.0412(10) 0.0880(18) 0.0456(12) 0.0186(10) 0.0080(9) -0.0133(12)

loop_
_atom_type_symbol
_atom_type_description
_atom_type_scat_dispersion_real
_atom_type_scat_dispersion_imag
_atom_type_scat_source
C C 0.0033 0.0016 'International Tables Vol C Tables 4.2.6.8 and 6.1.1.4'
H H 0.0000 0.0000 'International Tables Vol C Tables 4.2.6.8 and 6.1.1.4'
Ag Ag -0.8971 1.1015 'International Tables Vol C Tables 4.2.6.8 and 6.1.1.4'
Cl Cl 0.1484 0.1585 'International Tables Vol C Tables 4.2.6.8 and 6.1.1.4'
N N 0.0061 0.0033 'International Tables Vol C Tables 4.2.6.8 and 6.1.1.4'
O O 0.0106 0.0060 'International Tables Vol C Tables 4.2.6.8 and 6.1.1.4'

loop_
_geom_angle_atom_site_label_1
_geom_angle_atom_site_label_2
_geom_angle_atom_site_label_3
_geom_angle_site_symmetry_1
_geom_angle_site_symmetry_3
_geom_angle
_geom_angle_publ_flag
C2 C1 C6 . . 123.5(2) ?
C2 C1 Cl1 . . 118.0(2) ?
C6 C1 Cl1 . . 118.5(2) ?
C1 C2 C3 . . 118.8(3) ?
C1 C2 H2 . . 120.6 ?
C3 C2 H2 . . 120.6 ?
C4 C3 C2 . . 120.1(3) ?
C4 C3 H3 . . 119.9 ?
C2 C3 H3 . . 119.9 ?
C3 C4 C5 . . 120.3(3) ?
C3 C4 H4 . . 119.9 ?
C5 C4 H4 . . 119.9 ?
C4 C5 C6 . . 122.0(3) ?
C4 C5 Cl2 . . 117.6(2) ?
C6 C5 Cl2 . . 120.5(2) ?
N1 C6 C1 . . 121.9(2) ?
N1 C6 C5 . . 122.8(3) ?
C1 C6 C5 . . 115.2(2) ?
C8 C7 C12 . . 120.6(3) ?
C8 C7 N1 . . 121.4(3) ?
C12 C7 N1 . . 118.1(2) ?
C7 C8 C9 . . 120.5(3) ?
C7 C8 H8 . . 119.8 ?
C9 C8 H8 . . 119.8 ?
C10 C9 C8 . . 119.7(3) ?
C10 C9 H9 . . 120.2 ?
C8 C9 H9 . . 120.2 ?
C9 C10 C11 . . 119.4(3) ?
C9 C10 H10 . . 120.3 ?
C11 C10 H10 . . 120.3 ?
C10 C11 C12 . . 122.2(3) ?
C10 C11 H11 . . 118.9 ?
C12 C11 H11 . . 118.9 ?
C11 C12 C7 . . 117.6(3) ?
C11 C12 C13 . . 120.6(3) ?
C7 C12 C13 . . 121.9(2) ?
C12 C13 C14 . . 114.9(2) ?
C12 C13 H13A . . 108.5 ?
C14 C13 H13A . . 108.5 ?
C12 C13 H13B . . 108.5 ?
C14 C13 H13B . . 108.5 ?
H13A C13 H13B . . 107.5 ?
O2 C14 O1 . . 125.6(2) ?
O2 C14 C13 . . 118.5(2) ?
O1 C14 C13 . . 115.9(3) ?
N2 C15 N3 . . 126.6(3) ?
N2 C15 H15 . . 116.7 ?
N3 C15 H15 . . 116.7 ?
N3 C16 C17 . . 122.1(3) ?
N3 C16 H16 . . 118.9 ?
C17 C16 H16 . . 118.9 ?
C16 C17 C18 . . 117.2(3) ?
C16 C17 H17 . . 121.4 ?
C18 C17 H17 . . 121.4 ?
N2 C18 C17 . . 121.4(3) ?
N2 C18 H18 . . 119.3 ?
C17 C18 H18 . . 119.3 ?
O2 Ag1 O1 . 3_667 148.04(10) y
O2 Ag1 N2 . . 99.71(8) y
O1 Ag1 N2 3_667 . 89.58(8) y
O2 Ag1 N3 . 4_566 97.48(9) ?
O1 Ag1 N3 3_667 4_566 108.69(9) y
N2 Ag1 N3 . 4_566 107.93(9) y
O2 Ag1 Ag1 . 3_667 81.70(6) y
O1 Ag1 Ag1 3_667 3_667 76.19(6) y
N2 Ag1 Ag1 . 3_667 151.80(6) y
N3 Ag1 Ag1 4_566 3_667 99.73(6) y
C6 N1 C7 . . 123.3(2) ?
C6 N1 H1 . . 118.4 ?
C7 N1 H1 . . 118.4 ?
C15 N2 C18 . . 116.7(3) ?
C15 N2 Ag1 . . 122.4(2) ?
C18 N2 Ag1 . . 120.8(2) ?
C15 N3 C16 . . 115.9(3) ?
C15 N3 Ag1 . 4_565 116.2(2) ?
C16 N3 Ag1 . 4_565 127.6(2) ?
C14 O1 Ag1 . 3_667 125.2(2) ?
C14 O2 Ag1 . . 117.96(17) ?

loop_
_geom_bond_atom_site_label_1
_geom_bond_atom_site_label_2
_geom_bond_site_symmetry_2
_geom_bond_distance
_geom_bond_publ_flag
C1 C2 . 1.379(4) ?
C1 C6 . 1.390(4) ?
C1 Cl1 . 1.739(3) ?
C2 C3 . 1.387(4) ?
C2 H2 . 0.9300 ?
C3 C4 . 1.362(5) ?
C3 H3 . 0.9300 ?
C4 C5 . 1.382(4) ?
C4 H4 . 0.9300 ?
C5 C6 . 1.409(3) ?
C5 Cl2 . 1.733(3) ?
C6 N1 . 1.387(3) ?
C7 C8 . 1.382(4) ?
C7 C12 . 1.394(4) ?
C7 N1 . 1.426(4) ?
C8 C9 . 1.383(5) ?
C8 H8 . 0.9300 ?
C9 C10 . 1.375(6) ?
C9 H9 . 0.9300 ?
C10 C11 . 1.380(5) ?
C10 H10 . 0.9300 ?
C11 C12 . 1.383(4) ?
C11 H11 . 0.9300 ?
C12 C13 . 1.504(4) ?
C13 C14 . 1.537(3) ?
C13 H13A . 0.9700 ?
C13 H13B . 0.9700 ?
C14 O2 . 1.242(4) ?
C14 O1 . 1.244(3) ?
C15 N2 . 1.320(4) ?
C15 N3 . 1.333(4) ?
C15 H15 . 0.9300 ?
C16 N3 . 1.338(4) ?
C16 C17 . 1.367(5) ?
C16 H16 . 0.9300 ?
C17 C18 . 1.388(5) ?
C17 H17 . 0.9300 ?
C18 N2 . 1.330(4) ?
C18 H18 . 0.9300 ?
Ag1 O2 . 2.279(2) y
Ag1 O1 3_667 2.280(2) y
Ag1 N2 . 2.381(3) y
Ag1 N3 4_566 2.412(3) y
Ag1 Ag1 3_667 2.8931(5) y
N1 H1 . 0.8600 ?

loop_
_geom_hbond_atom_site_label_D
_geom_hbond_atom_site_label_H
_geom_hbond_atom_site_label_A
_geom_hbond_site_symmetry_A
_geom_hbond_distance_DH
_geom_hbond_distance_HA
_geom_hbond_distance_DA
_geom_hbond_angle_DHA
_geom_hbond_publ_flag
N1 H1 O2 . 0.86 2.43 2.971(3) 122 yes
C16 H16 O1 1_554 0.93 2.51 3.248(4) 136 yes
C13 H13B Cg6 4_565 0.97 3.30 3.983(3) 129 yes

loop_
_geom_torsion_atom_site_label_1
_geom_torsion_atom_site_label_2
_geom_torsion_atom_site_label_3
_geom_torsion_atom_site_label_4
_geom_torsion_site_symmetry_4
_geom_torsion
C6 C1 C2 C3 . -0.1(5)
Cl1 C1 C2 C3 . -180.0(3)
C1 C2 C3 C4 . -2.0(5)
C2 C3 C4 C5 . 0.7(5)
C3 C4 C5 C6 . 2.7(5)
C3 C4 C5 Cl2 . -175.9(3)
C2 C1 C6 N1 . 179.0(3)
Cl1 C1 C6 N1 . -1.2(4)
C2 C1 C6 C5 . 3.2(4)
Cl1 C1 C6 C5 . -176.9(2)
C4 C5 C6 N1 . 179.8(3)
Cl2 C5 C6 N1 . -1.6(4)
C4 C5 C6 C1 . -4.5(4)
Cl2 C5 C6 C1 . 174.0(2)
C12 C7 C8 C9 . -1.8(4)
N1 C7 C8 C9 . 177.6(3)
C7 C8 C9 C10 . -0.2(4)
C8 C9 C10 C11 . 1.0(5)
C9 C10 C11 C12 . 0.2(5)
C10 C11 C12 C7 . -2.1(4)
C10 C11 C12 C13 . 178.7(3)
C8 C7 C12 C11 . 3.0(4)
N1 C7 C12 C11 . -176.5(2)
C8 C7 C12 C13 . -177.9(2)
N1 C7 C12 C13 . 2.6(4)
C11 C12 C13 C14 . -105.3(3)
C7 C12 C13 C14 . 75.6(3)
C12 C13 C14 O2 . -31.7(4)
C12 C13 C14 O1 . 149.1(3)
N3 C16 C17 C18 . -0.5(4)
C16 C17 C18 N2 . 0.5(4)
C1 C6 N1 C7 . 133.5(3)
C5 C6 N1 C7 . -51.1(4)
C8 C7 N1 C6 . -21.6(4)
C12 C7 N1 C6 . 157.8(3)
N3 C15 N2 C18 . -0.3(4)
N3 C15 N2 Ag1 . -176.8(2)
C17 C18 N2 C15 . -0.1(4)
C17 C18 N2 Ag1 . 176.4(2)
N2 C15 N3 C16 . 0.3(4)
N2 C15 N3 Ag1 4_565 173.7(2)
C17 C16 N3 C15 . 0.2(4)
C17 C16 N3 Ag1 4_565 -172.4(2)
O2 C14 O1 Ag1 3_667 17.1(4)
C13 C14 O1 Ag1 3_667 -163.8(2)
O1 C14 O2 Ag1 . 18.3(4)
C13 C14 O2 Ag1 . -160.8(2)

_cod_database_fobs_code 2241859
